data_7716320
loop_
_publ_author_name
'Kim, Dongwon'
'Kim, Gyeongmin'
'Kim, Gyeongwoo'
'Park, Junmyeong'
'Han, Jihun'
'Hossain, Mohammad Mozammal'
'Jung, Ok-Sang'
'Lee, Young-A'

_publ_section_title
;
 M(II) effect on encapsulation of guests into a series of
 M<sub>3</sub>L<sub>2</sub> chiral cages: enantio-recognition.
;
_journal_issue 25
_journal_name_full 'Dalton transactions (Cambridge, England : 2003)'
_journal_page_first 10704
_journal_page_last 10711
_journal_paper_doi 10.1039/d4dt01198h
_journal_volume 53
_journal_year 2024
_chemical_formula_moiety 'C222 H196 N24 O56 Cu6, 12(ClO4), 14(C3H6O)'
_chemical_formula_sum 'C264 H300 Cl12 Cu6 N24 O118'
_chemical_formula_weight 6503.90
_space_group_crystal_system orthorhombic
_space_group_IT_number 18
_space_group_name_Hall 'P 2 2ab'
_space_group_name_H-M_alt 'P 21 21 2'
_atom_sites_solution_hydrogens geom
_atom_sites_solution_primary dual
_audit_creation_method SHELXL-2019/3
_audit_update_record
;
2024-04-23 deposited with the CCDC.	2024-06-05 downloaded from the CCDC.
;
_cell_angle_alpha 90
_cell_angle_beta 90
_cell_angle_gamma 90
_cell_formula_units_Z 1
_cell_length_a 22.963(5)
_cell_length_b 24.980(5)
_cell_length_c 14.527(3)
_cell_measurement_reflns_used 164467
_cell_measurement_temperature 223(2)
_cell_measurement_theta_max 33.749
_cell_measurement_theta_min 0.401
_cell_volume 8333(3)
_computing_cell_refinement 'HKL3000sm (Otwinowski & Minor, 1997)'
_computing_data_collection 'PAL BL2D-SMDC Program (Shin et. al, 2016)'
_computing_data_reduction 'HKL3000sm (Otwinowski & Minor, 1997)'
_computing_molecular_graphics ORTEP
_computing_publication_material CIFTAB
_computing_structure_refinement 'SHELXL-2019/2 (Sheldrick, 2019)'
_computing_structure_solution 'SHELXT 2018/2 (Sheldrick, 2018)'
_diffrn_ambient_temperature 223(2)
_diffrn_measured_fraction_theta_full 0.950
_diffrn_measured_fraction_theta_max 0.950
_diffrn_measurement_device_type 'Rayonix MX225HS CCD area detector'
_diffrn_measurement_method 'omega scan'
_diffrn_radiation_type synchrotron
_diffrn_radiation_wavelength 0.700
_diffrn_reflns_av_R_equivalents 0.0460
_diffrn_reflns_av_unetI/netI 0.0381
_diffrn_reflns_Laue_measured_fraction_full 0.950
_diffrn_reflns_Laue_measured_fraction_max 0.950
_diffrn_reflns_limit_h_max 27
_diffrn_reflns_limit_h_min -27
_diffrn_reflns_limit_k_max 29
_diffrn_reflns_limit_k_min -29
_diffrn_reflns_limit_l_max 15
_diffrn_reflns_limit_l_min -16
_diffrn_reflns_number 53126
_diffrn_reflns_point_group_measured_fraction_full 0.954
_diffrn_reflns_point_group_measured_fraction_max 0.954
_diffrn_reflns_theta_full 24.500
_diffrn_reflns_theta_max 24.500
_diffrn_reflns_theta_min 1.597
_diffrn_source 'PLSII 2D bending magnet'
_exptl_absorpt_coefficient_mu 0.536
_exptl_absorpt_correction_T_max 1.000
_exptl_absorpt_correction_T_min 0.760
_exptl_absorpt_correction_type empirical
_exptl_absorpt_process_details 'HKL3000sm Scalepack(Otwinowski et.al,2003)'
_exptl_crystal_colour blue
_exptl_crystal_density_diffrn 1.296
_exptl_crystal_description block
_exptl_crystal_F_000 3374
_exptl_crystal_size_max 0.400
_exptl_crystal_size_mid 0.230
_exptl_crystal_size_min 0.100
_refine_diff_density_max 0.382
_refine_diff_density_min -1.034
_refine_diff_density_rms 0.065
_refine_ls_abs_structure_details
;
 Flack x determined using 4179 quotients [(I+)-(I-)]/[(I+)+(I-)]
 (Parsons, Flack and Wagner, Acta Cryst. B69 (2013) 249-259).
;
_refine_ls_abs_structure_Flack 0.021(5)
_refine_ls_extinction_method none
_refine_ls_goodness_of_fit_ref 0.995
_refine_ls_hydrogen_treatment constr
_refine_ls_matrix_type full
_refine_ls_number_parameters 916
_refine_ls_number_reflns 13864
_refine_ls_number_restraints 1479
_refine_ls_restrained_S_all 0.976
_refine_ls_R_factor_all 0.0711
_refine_ls_R_factor_gt 0.0592
_refine_ls_shift/su_max 0.001
_refine_ls_shift/su_mean 0.000
_refine_ls_structure_factor_coef Fsqd
_refine_ls_weighting_details 'w=1/[\s^2^(Fo^2^)+(0.1321P)^2^] where P=(Fo^2^+2Fc^2^)/3'
_refine_ls_weighting_scheme calc
_refine_ls_wR_factor_gt 0.1664
_refine_ls_wR_factor_ref 0.1765
_reflns_Friedel_coverage 0.835
_reflns_Friedel_fraction_full 0.959
_reflns_Friedel_fraction_max 0.959
_reflns_number_gt 10942
_reflns_number_total 13864
_reflns_threshold_expression 'I > 2\s(I)'
_cod_data_source_file d4dt01198h2.cif
_cod_data_source_block Cu3_rsL2_sq
_cod_depositor_comments 'Adding full bibliography for 7716315--7716324.cif.'
_cod_database_code 7716320
_shelx_shelxl_version_number 2019/3
_shelx_space_group_comment
;
The symmetry employed for this shelxl refinement is uniquely defined
by the following loop, which should always be used as a source of
symmetry information in preference to the above space-group names.
They are only intended as comments.
;
_shelx_estimated_absorpt_t_min 0.814
_shelx_estimated_absorpt_t_max 0.948

loop_
_space_group_symop_operation_xyz
'x, y, z'
'-x, -y, z'
'-x+1/2, y+1/2, -z'
'x+1/2, -y+1/2, -z'

loop_
_atom_site_label
_atom_site_type_symbol
_atom_site_fract_x
_atom_site_fract_y
_atom_site_fract_z
_atom_site_U_iso_or_equiv
_atom_site_adp_type
_atom_site_occupancy
_atom_site_site_symmetry_order
_atom_site_calc_flag
_atom_site_refinement_flags_posn
_atom_site_refinement_flags_adp
_atom_site_refinement_flags_occupancy
_atom_site_disorder_assembly
_atom_site_disorder_group
Cu1 Cu 0.500000 0.500000 0.05674(7) 0.0591(3) Uani 1 2 d S TU P . .
N2 N 0.5898(3) 0.3614(2) 0.6541(4) 0.0648(13) Uani 1 1 d . U . . .
O2 O 0.6546(2) 0.52388(18) 0.7919(3) 0.0691(12) Uani 1 1 d . U . . .
N1 N 0.6934(3) 0.5744(2) 0.6386(4) 0.0639(13) Uani 1 1 d . U . . .
H1 H 0.716790 0.547098 0.634039 0.077 Uiso 1 1 calc R U . . .
O1 O 0.6240(2) 0.62376(18) 0.5692(3) 0.0758(13) Uani 1 1 d . U . . .
Cu2 Cu 0.53192(4) 0.32099(3) 0.57947(6) 0.0648(2) Uani 1 1 d . U . . .
N3 N 0.7282(3) 0.3883(2) 0.3523(4) 0.0658(13) Uani 1 1 d . U . . .
H3 H 0.742517 0.408356 0.308877 0.079 Uiso 1 1 calc R U . . .
O3 O 0.5725(3) 0.5247(2) 0.7044(4) 0.0788(13) Uani 1 1 d . U . . .
N4 N 0.5716(2) 0.4556(2) 0.0628(4) 0.0624(12) Uani 1 1 d . U . . .
O4 O 0.6709(2) 0.38547(17) 0.4755(3) 0.0693(12) Uani 1 1 d . U . . .
N5 N 0.6878(3) 0.6264(2) 0.2167(4) 0.0630(13) Uani 1 1 d . U . . .
H5 H 0.701858 0.641944 0.265458 0.076 Uiso 1 1 calc R U . . .
O5 O 0.6856(2) 0.32580(18) 0.2132(3) 0.0711(11) Uani 1 1 d . U . . .
N6 N 0.5278(3) 0.7104(2) 0.4972(4) 0.0648(13) Uani 1 1 d . U . . .
O6 O 0.6030(3) 0.3535(2) 0.2827(4) 0.0833(14) Uani 1 1 d . U . . .
O7 O 0.6445(2) 0.55281(18) 0.1583(3) 0.0707(12) Uani 1 1 d . U . . .
O8 O 0.6224(2) 0.71734(19) 0.2049(4) 0.0762(12) Uani 1 1 d . U . . .
O9 O 0.5477(2) 0.6592(2) 0.2236(4) 0.0864(15) Uani 1 1 d . U . . .
Cl1B Cl 0.49989(9) 0.66071(7) -0.10370(12) 0.0735(4) Uani 1 1 d . U . . .
Cl2B Cl 0.77838(15) 0.70469(14) 0.4382(2) 0.1297(10) Uani 1 1 d . U . . .
C1 C 0.6756(3) 0.4993(3) 0.4853(4) 0.0588(13) Uani 1 1 d . U . . .
H1Z H 0.676990 0.481788 0.542447 0.071 Uiso 1 1 calc R U . . .
C2 C 0.6832(3) 0.4697(2) 0.4051(5) 0.0585(14) Uani 1 1 d . U . . .
C3 C 0.6789(3) 0.4964(2) 0.3204(4) 0.0556(13) Uani 1 1 d . U . . .
H3Z H 0.681952 0.476610 0.265571 0.067 Uiso 1 1 calc R U . . .
C4 C 0.6701(3) 0.5507(2) 0.3159(4) 0.0595(14) Uani 1 1 d . U . . .
C5 C 0.6628(3) 0.5797(2) 0.3986(4) 0.0579(14) Uani 1 1 d . U . . .
H5A H 0.655707 0.616727 0.396528 0.069 Uiso 1 1 calc R U . . .
C6 C 0.6661(3) 0.5536(2) 0.4829(5) 0.0586(14) Uani 1 1 d . U . . .
C7 C 0.6591(3) 0.5869(2) 0.5661(4) 0.0574(14) Uani 1 1 d . U . . .
C8 C 0.6927(3) 0.6044(3) 0.7225(5) 0.0679(16) Uani 1 1 d . U . . .
H8 H 0.680165 0.641405 0.708447 0.081 Uiso 1 1 calc R U . . .
C9 C 0.6524(3) 0.5816(3) 0.7968(5) 0.0688(16) Uani 1 1 d . U . . .
H9 H 0.612211 0.595742 0.792256 0.083 Uiso 1 1 calc R U . . .
C10 C 0.6822(4) 0.5960(3) 0.8900(5) 0.080(2) Uani 1 1 d . U . . .
H10A H 0.666169 0.629200 0.915616 0.096 Uiso 1 1 calc R U . . .
H10B H 0.677395 0.567146 0.935012 0.096 Uiso 1 1 calc R U . . .
C11 C 0.7452(4) 0.6029(3) 0.8637(5) 0.0763(19) Uani 1 1 d . U . . .
C12 C 0.7520(3) 0.6068(3) 0.7694(5) 0.0730(18) Uani 1 1 d . U . . .
C13 C 0.8054(4) 0.6141(3) 0.7300(7) 0.088(2) Uani 1 1 d . U . . .
H13 H 0.809177 0.615163 0.665634 0.105 Uiso 1 1 calc R U . . .
C14 C 0.8515(5) 0.6195(4) 0.7827(8) 0.107(3) Uani 1 1 d . U . . .
H14 H 0.887921 0.627714 0.756601 0.128 Uiso 1 1 calc R U . . .
C15 C 0.8459(5) 0.6128(5) 0.8815(9) 0.115(3) Uani 1 1 d . U . . .
H15 H 0.879350 0.612046 0.918920 0.138 Uiso 1 1 calc R U . . .
C16 C 0.7920(4) 0.6075(4) 0.9201(7) 0.093(2) Uani 1 1 d . U . . .
H16 H 0.787406 0.607022 0.984360 0.112 Uiso 1 1 calc R U . . .
C17 C 0.6125(3) 0.5006(3) 0.7349(5) 0.0710(16) Uani 1 1 d . U . . .
C18 C 0.6239(3) 0.4431(3) 0.7209(5) 0.0657(16) Uani 1 1 d . U . . .
C19 C 0.5839(3) 0.4137(3) 0.6746(5) 0.0660(16) Uani 1 1 d . U . . .
H19 H 0.549653 0.431041 0.655388 0.079 Uiso 1 1 calc R U . . .
C20 C 0.6381(3) 0.3378(3) 0.6851(6) 0.0753(19) Uani 1 1 d . U . . .
H20 H 0.643444 0.301142 0.673233 0.090 Uiso 1 1 calc R U . . .
C21 C 0.6806(4) 0.3647(3) 0.7338(6) 0.080(2) Uani 1 1 d . U . . .
H21 H 0.713877 0.346363 0.754478 0.096 Uiso 1 1 calc R U . . .
C22 C 0.6746(3) 0.4163(3) 0.7514(6) 0.0767(19) Uani 1 1 d . U . . .
H22 H 0.703638 0.434909 0.783868 0.092 Uiso 1 1 calc R U . . .
C23 C 0.6936(3) 0.4108(2) 0.4143(5) 0.0633(15) Uani 1 1 d . U . . .
C24 C 0.7434(3) 0.3324(2) 0.3532(5) 0.0687(16) Uani 1 1 d . U . . .
H24 H 0.743185 0.319746 0.417736 0.082 Uiso 1 1 calc R U . . .
C25 C 0.7025(3) 0.2956(3) 0.2955(5) 0.0718(17) Uani 1 1 d . U . . .
H25 H 0.668362 0.283074 0.331234 0.086 Uiso 1 1 calc R U . . .
C26 C 0.7400(4) 0.2501(3) 0.2622(7) 0.090(2) Uani 1 1 d . U . . .
H26A H 0.728209 0.238386 0.200588 0.108 Uiso 1 1 calc R U . . .
H26B H 0.738017 0.219535 0.304454 0.108 Uiso 1 1 calc R U . . .
C27 C 0.8018(4) 0.2749(3) 0.2610(5) 0.079(2) Uani 1 1 d . U . . .
C28 C 0.8030(3) 0.3213(3) 0.3120(5) 0.0733(17) Uani 1 1 d . U . . .
C29 C 0.8526(4) 0.3512(4) 0.3182(7) 0.097(3) Uani 1 1 d . U . . .
H29 H 0.852285 0.384093 0.349579 0.117 Uiso 1 1 calc R U . . .
C30 C 0.9039(4) 0.3325(5) 0.2778(9) 0.115(3) Uani 1 1 d . U . . .
H30 H 0.939218 0.350795 0.286433 0.138 Uiso 1 1 calc R U . . .
C31 C 0.9015(5) 0.2858(5) 0.2236(8) 0.108(3) Uani 1 1 d . U . . .
H31 H 0.935204 0.274586 0.192224 0.129 Uiso 1 1 calc R U . . .
C32 C 0.8507(5) 0.2555(4) 0.2154(7) 0.094(3) Uani 1 1 d . U . . .
H32 H 0.849561 0.223769 0.180766 0.113 Uiso 1 1 calc R U . . .
C33 C 0.6378(3) 0.3553(3) 0.2177(5) 0.0661(16) Uani 1 1 d . U . . .
C34 C 0.6301(3) 0.3916(3) 0.1407(5) 0.0646(15) Uani 1 1 d . U . . .
C35 C 0.6744(3) 0.3976(3) 0.0722(5) 0.0709(17) Uani 1 1 d D U . . .
H35 H 0.708689 0.377155 0.074636 0.085 Uiso 1 1 calc R U . . .
C36 C 0.6655(4) 0.4340(3) 0.0028(5) 0.0772(19) Uani 1 1 d . U . . .
H36 H 0.694333 0.439631 -0.042076 0.093 Uiso 1 1 calc R U . . .
C37 C 0.6148(3) 0.4616(3) -0.0006(5) 0.0698(17) Uani 1 1 d . U . . .
H37 H 0.609141 0.486057 -0.048949 0.084 Uiso 1 1 calc R U . . .
C38 C 0.5802(3) 0.4201(2) 0.1307(5) 0.0619(15) Uani 1 1 d . U . . .
H38 H 0.550080 0.414703 0.173570 0.074 Uiso 1 1 calc R U . . .
C39 C 0.6671(3) 0.5766(2) 0.2248(4) 0.0562(14) Uani 1 1 d . U . . .
C40 C 0.6881(3) 0.6560(3) 0.1300(5) 0.0690(17) Uani 1 1 d . U . . .
H40 H 0.688391 0.630230 0.078152 0.083 Uiso 1 1 calc R U . . .
C41 C 0.6377(4) 0.6943(3) 0.1179(5) 0.0740(18) Uani 1 1 d . U . . .
H41 H 0.603981 0.676754 0.088089 0.089 Uiso 1 1 calc R U . . .
C42 C 0.6610(4) 0.7408(3) 0.0602(6) 0.091(2) Uani 1 1 d . U . . .
H42A H 0.644145 0.774918 0.080081 0.109 Uiso 1 1 calc R U . . .
H42B H 0.652766 0.735453 -0.005335 0.109 Uiso 1 1 calc R U . . .
C43 C 0.7265(4) 0.7388(3) 0.0794(6) 0.088(2) Uani 1 1 d . U . . .
C44 C 0.7404(4) 0.6929(3) 0.1215(5) 0.0742(18) Uani 1 1 d . U . . .
C45 C 0.7992(4) 0.6827(4) 0.1433(6) 0.094(2) Uani 1 1 d . U . . .
H45 H 0.810349 0.650133 0.170354 0.112 Uiso 1 1 calc R U . . .
C46 C 0.8392(6) 0.7211(5) 0.1242(8) 0.115(3) Uani 1 1 d . U . . .
H46 H 0.878250 0.716503 0.141912 0.138 Uiso 1 1 calc R U . . .
C47 C 0.8219(6) 0.7680(5) 0.0776(10) 0.127(4) Uani 1 1 d . U . . .
H47 H 0.850074 0.793335 0.060395 0.153 Uiso 1 1 calc R U . . .
C48 C 0.7681(6) 0.7765(5) 0.0583(8) 0.115(3) Uani 1 1 d . U . . .
H48 H 0.757130 0.808627 0.029592 0.138 Uiso 1 1 calc R U . . .
C49 C 0.5785(4) 0.6931(3) 0.2554(5) 0.0735(18) Uani 1 1 d . U . . .
C50 C 0.5760(3) 0.7137(3) 0.3510(5) 0.0680(16) Uani 1 1 d . U . . .
C51 C 0.6183(4) 0.7456(3) 0.3880(6) 0.082(2) Uani 1 1 d . U . . .
H51 H 0.649327 0.757435 0.351141 0.099 Uiso 1 1 calc R U . . .
C52 C 0.6156(4) 0.7602(3) 0.4781(6) 0.085(2) Uani 1 1 d . U . . .
H52 H 0.644286 0.782310 0.504433 0.102 Uiso 1 1 calc R U . . .
C53 C 0.5705(4) 0.7421(3) 0.5283(6) 0.081(2) Uani 1 1 d . U . . .
H53 H 0.568820 0.752585 0.590353 0.098 Uiso 1 1 calc R U . . .
C54 C 0.5328(3) 0.6957(3) 0.4057(5) 0.0667(16) Uani 1 1 d . U . . .
H54 H 0.504899 0.672248 0.380667 0.080 Uiso 1 1 calc R U . . .
O1A O 0.4683(2) 0.3474(2) 0.6571(3) 0.0859(15) Uani 1 1 d . U . . .
O2A O 0.5406(3) 0.2471(3) 0.6668(5) 0.108(2) Uani 1 1 d . . . . .
O3A O 0.5923(2) 0.3064(2) 0.4886(4) 0.0848(15) Uani 1 1 d . U . . .
O4A O 0.5507(2) 0.56510(18) 0.0591(4) 0.0741(12) Uani 1 1 d . . . . .
O5A O 0.500000 0.500000 -0.1072(4) 0.0774(18) Uani 1 2 d S T P . .
O1B O 0.5018(4) 0.6149(2) -0.1606(4) 0.1045(18) Uani 1 1 d . U . . .
O2B O 0.4729(4) 0.7053(3) -0.1457(5) 0.118(2) Uani 1 1 d . U . . .
O3B O 0.5634(4) 0.6757(4) -0.0892(7) 0.146(3) Uani 1 1 d . U . . .
O4B O 0.4803(5) 0.6505(3) -0.0166(5) 0.150(4) Uani 1 1 d . U . . .
O5B O 0.7468(5) 0.6797(4) 0.3737(6) 0.170(4) Uani 1 1 d . U . . .
O6B O 0.7687(7) 0.7584(5) 0.4405(12) 0.223(6) Uani 1 1 d . U . . .
O7B O 0.8369(6) 0.7052(7) 0.4304(17) 0.268(8) Uani 1 1 d . U . . .
O8B O 0.7609(13) 0.6847(9) 0.5222(11) 0.334(11) Uani 1 1 d . U . . .
Cl3B Cl 0.8168(3) 0.4967(4) 0.1987(6) 0.200(3) Uani 0.686(9) 1 d D U P A 1
O9B O 0.8204(12) 0.5053(14) 0.3011(11) 0.273(12) Uani 0.686(9) 1 d D U P A 1
O10B O 0.7967(13) 0.5182(10) 0.1063(16) 0.286(11) Uani 0.686(9) 1 d D U P A 1
O11B O 0.7793(5) 0.4489(4) 0.1943(8) 0.098(3) Uani 0.686(9) 1 d D U P A 1
O12B O 0.8818(6) 0.4843(13) 0.188(2) 0.270(11) Uani 0.686(9) 1 d D U P A 1
Cl3E Cl 0.8050(9) 0.4491(8) 0.1230(16) 0.230(7) Uani 0.314(9) 1 d D U P A 2
O9E O 0.8362(16) 0.4009(10) 0.085(2) 0.204(13) Uani 0.314(9) 1 d D U P A 2
O10E O 0.8473(14) 0.4956(12) 0.123(3) 0.249(13) Uani 0.314(9) 1 d D U P A 2
O11E O 0.7811(19) 0.4395(17) 0.215(2) 0.209(14) Uani 0.314(9) 1 d D U P A 2
O12E O 0.7559(10) 0.4634(12) 0.057(3) 0.290(16) Uani 0.314(9) 1 d D U P A 2
O1C O 0.500000 0.500000 0.2358(6) 0.061(3) Uani 0.5 2 d DS TU P B 1
C1C C 0.500000 0.500000 0.3192(11) 0.073(9) Uani 0.5 2 d DS TU P B 1
C2C C 0.4936(9) 0.5496(5) 0.3773(10) 0.083(4) Uani 0.5 1 d D U P B 1
H2CA H 0.474994 0.540409 0.435131 0.124 Uiso 0.5 1 calc R U P B 1
H2CB H 0.470038 0.575655 0.344826 0.124 Uiso 0.5 1 calc R U P B 1
H2CC H 0.531819 0.564648 0.389482 0.124 Uiso 0.5 1 calc R U P B 1
O1D O 0.4985(13) 0.5475(11) 0.453(2) 0.114(8) Uani 0.25 1 d D U P C -2
C1D C 0.4717(13) 0.5128(13) 0.4116(19) 0.129(9) Uani 0.25 1 d D U P C -2
C2D C 0.4175(19) 0.489(2) 0.454(4) 0.170(19) Uani 0.25 1 d D U P C -2
H2D1 H 0.417238 0.496798 0.519806 0.255 Uiso 0.25 1 calc R U P C -2
H2D2 H 0.417061 0.450863 0.444639 0.255 Uiso 0.25 1 calc R U P C -2
H2D3 H 0.383360 0.505107 0.425905 0.255 Uiso 0.25 1 calc R U P C -2
C3D C 0.493(3) 0.494(3) 0.318(2) 0.077(11) Uani 0.25 1 d D U P C -2
H3D1 H 0.527782 0.513667 0.301668 0.115 Uiso 0.25 1 calc R U P C -2
H3D2 H 0.462880 0.500322 0.272720 0.115 Uiso 0.25 1 calc R U P C -2
H3D3 H 0.501672 0.456071 0.321087 0.115 Uiso 0.25 1 calc R U P C -2

loop_
_atom_site_aniso_label
_atom_site_aniso_U_11
_atom_site_aniso_U_22
_atom_site_aniso_U_33
_atom_site_aniso_U_23
_atom_site_aniso_U_13
_atom_site_aniso_U_12
Cu1 0.0614(6) 0.0424(5) 0.0736(7) 0.000 0.000 -0.0055(5)
N2 0.066(3) 0.057(3) 0.072(3) 0.000(2) 0.007(3) 0.001(3)
O2 0.080(3) 0.052(2) 0.076(3) -0.0053(19) 0.000(2) -0.011(2)
N1 0.076(4) 0.044(3) 0.072(3) -0.006(2) 0.006(3) 0.007(2)
O1 0.100(4) 0.055(3) 0.073(3) 0.001(2) 0.010(2) 0.025(2)
Cu2 0.0635(5) 0.0561(4) 0.0750(5) -0.0067(4) 0.0028(4) -0.0012(4)
N3 0.075(4) 0.046(3) 0.076(3) -0.003(2) 0.012(3) 0.010(2)
O3 0.078(3) 0.069(3) 0.089(3) -0.008(2) -0.003(3) 0.003(3)
N4 0.070(3) 0.047(3) 0.069(3) 0.004(2) 0.003(3) -0.010(2)
O4 0.088(3) 0.046(2) 0.074(3) 0.003(2) 0.013(2) 0.000(2)
N5 0.080(4) 0.046(3) 0.062(3) 0.003(2) -0.005(2) -0.023(2)
O5 0.081(3) 0.053(2) 0.080(3) -0.002(2) -0.001(2) 0.013(2)
N6 0.067(3) 0.056(3) 0.071(3) -0.003(2) -0.009(2) -0.006(3)
O6 0.095(4) 0.075(3) 0.079(3) 0.016(3) 0.004(3) 0.013(3)
O7 0.083(3) 0.053(3) 0.076(3) -0.007(2) -0.012(2) -0.013(2)
O8 0.084(3) 0.057(3) 0.087(3) 0.002(2) 0.003(2) -0.011(2)
O9 0.082(4) 0.086(4) 0.092(4) -0.011(3) 0.006(3) -0.021(3)
Cl1B 0.0804(11) 0.0617(9) 0.0783(10) 0.0105(7) 0.0016(9) 0.0085(8)
Cl2B 0.125(2) 0.137(2) 0.127(2) -0.0362(18) -0.0075(17) -0.0433(18)
C1 0.059(3) 0.047(3) 0.071(3) 0.003(3) 0.002(3) 0.000(3)
C2 0.061(4) 0.040(3) 0.074(4) -0.003(2) 0.009(3) 0.000(2)
C3 0.059(3) 0.038(3) 0.070(3) -0.015(3) 0.003(2) -0.002(3)
C4 0.060(4) 0.046(3) 0.073(4) -0.003(3) 0.002(3) -0.009(3)
C5 0.063(4) 0.042(3) 0.070(4) 0.002(2) 0.003(3) -0.003(3)
C6 0.057(4) 0.042(3) 0.077(4) -0.004(3) 0.007(3) -0.008(3)
C7 0.070(4) 0.040(3) 0.062(3) 0.002(2) 0.009(3) -0.001(3)
C8 0.082(4) 0.043(3) 0.078(4) -0.007(3) 0.012(3) -0.002(3)
C9 0.083(4) 0.058(4) 0.066(4) -0.008(3) 0.005(3) -0.001(3)
C10 0.107(6) 0.056(4) 0.078(4) -0.014(3) 0.004(4) -0.003(4)
C11 0.090(5) 0.055(4) 0.083(5) -0.014(3) 0.006(4) -0.012(3)
C12 0.082(5) 0.047(3) 0.090(5) -0.013(3) 0.009(4) -0.011(3)
C13 0.088(5) 0.067(4) 0.108(5) -0.006(4) 0.007(4) -0.019(4)
C14 0.089(6) 0.094(6) 0.137(8) -0.015(6) 0.005(5) -0.029(5)
C15 0.101(7) 0.107(7) 0.135(8) -0.031(6) -0.015(6) -0.010(6)
C16 0.094(6) 0.088(5) 0.097(5) -0.026(4) -0.006(4) -0.013(4)
C17 0.065(4) 0.073(4) 0.075(4) -0.001(4) 0.008(3) -0.013(4)
C18 0.056(4) 0.062(4) 0.080(4) -0.002(3) 0.010(3) -0.009(3)
C19 0.068(4) 0.065(4) 0.065(4) 0.005(3) 0.008(3) 0.002(3)
C20 0.078(5) 0.056(4) 0.092(5) -0.005(3) 0.003(4) 0.001(3)
C21 0.071(5) 0.069(4) 0.101(5) -0.007(4) 0.001(4) 0.011(4)
C22 0.063(4) 0.073(5) 0.094(5) -0.001(4) 0.003(3) -0.012(3)
C23 0.065(4) 0.040(3) 0.084(4) -0.002(3) 0.002(3) -0.002(3)
C24 0.083(4) 0.045(3) 0.078(4) 0.001(3) 0.004(3) 0.013(3)
C25 0.079(4) 0.048(3) 0.089(4) 0.007(3) 0.001(3) 0.015(3)
C26 0.111(6) 0.055(4) 0.105(6) -0.005(4) -0.002(5) 0.022(4)
C27 0.100(5) 0.063(4) 0.076(4) 0.013(3) 0.005(4) 0.030(4)
C28 0.079(4) 0.057(4) 0.085(4) 0.002(3) 0.003(3) 0.018(3)
C29 0.094(6) 0.075(5) 0.122(7) 0.001(5) 0.007(5) 0.029(4)
C30 0.068(5) 0.115(7) 0.161(9) 0.002(6) 0.015(5) 0.030(5)
C31 0.088(6) 0.105(7) 0.130(7) 0.005(6) 0.013(5) 0.048(5)
C32 0.120(7) 0.065(5) 0.097(5) 0.006(4) 0.009(5) 0.039(5)
C33 0.067(4) 0.053(4) 0.078(4) -0.009(3) -0.001(3) 0.008(3)
C34 0.069(4) 0.052(3) 0.073(4) -0.006(3) 0.003(3) 0.001(3)
C35 0.071(4) 0.064(4) 0.077(4) -0.001(3) 0.015(3) 0.004(3)
C36 0.080(5) 0.084(5) 0.067(4) 0.003(3) 0.013(3) 0.010(4)
C37 0.084(5) 0.061(4) 0.064(4) -0.004(3) 0.000(3) -0.013(3)
C38 0.066(4) 0.038(3) 0.081(4) -0.003(3) -0.002(3) -0.004(3)
C39 0.062(4) 0.037(3) 0.069(4) -0.002(2) -0.001(3) -0.003(3)
C40 0.082(5) 0.062(4) 0.063(4) -0.001(3) 0.006(3) -0.020(3)
C41 0.098(5) 0.060(4) 0.064(4) -0.001(3) 0.004(3) -0.020(4)
C42 0.116(6) 0.064(4) 0.092(5) 0.017(4) 0.003(5) -0.019(4)
C43 0.105(5) 0.061(4) 0.097(5) 0.006(4) 0.012(5) -0.021(4)
C44 0.096(5) 0.060(4) 0.067(4) 0.000(3) 0.007(3) -0.028(3)
C45 0.106(6) 0.097(6) 0.078(5) -0.010(4) 0.010(4) -0.030(5)
C46 0.121(7) 0.106(7) 0.119(7) -0.006(6) 0.001(6) -0.030(6)
C47 0.123(8) 0.114(7) 0.144(9) -0.005(7) 0.024(7) -0.049(7)
C48 0.125(7) 0.104(6) 0.117(7) 0.029(5) 0.014(6) -0.042(6)
C49 0.083(5) 0.054(4) 0.083(4) 0.006(3) 0.002(4) -0.003(3)
C50 0.077(4) 0.048(3) 0.079(4) 0.004(3) -0.002(3) -0.001(3)
C51 0.090(5) 0.069(4) 0.088(5) -0.007(4) 0.004(4) -0.021(4)
C52 0.089(5) 0.082(5) 0.085(5) -0.016(4) 0.006(4) -0.028(4)
C53 0.083(5) 0.068(4) 0.093(5) -0.001(4) 0.000(4) -0.010(4)
C54 0.060(4) 0.050(3) 0.091(4) 0.001(3) -0.007(3) -0.002(3)
O1A 0.074(3) 0.116(4) 0.068(3) -0.019(3) -0.008(2) 0.008(3)
O2A 0.122(5) 0.088(4) 0.113(5) 0.023(3) -0.019(4) -0.025(4)
O3A 0.073(3) 0.091(4) 0.090(3) -0.027(3) 0.017(2) -0.018(3)
O4A 0.076(3) 0.056(2) 0.090(3) 0.003(2) -0.011(2) -0.010(2)
O5A 0.089(5) 0.084(5) 0.058(4) 0.000 0.000 -0.006(4)
O1B 0.145(5) 0.070(3) 0.098(4) 0.003(3) -0.020(4) 0.011(4)
O2B 0.141(6) 0.081(4) 0.132(5) 0.021(4) -0.004(5) 0.025(4)
O3B 0.120(6) 0.142(7) 0.175(8) 0.004(6) -0.025(5) -0.009(5)
O4B 0.271(11) 0.077(4) 0.102(4) 0.019(3) 0.083(6) 0.034(5)
O5B 0.204(9) 0.177(8) 0.130(6) -0.061(6) 0.000(6) -0.100(8)
O6B 0.225(12) 0.121(7) 0.324(17) -0.080(9) 0.061(13) -0.054(7)
O7B 0.133(9) 0.238(14) 0.43(2) -0.048(17) -0.027(12) -0.047(8)
O8B 0.48(3) 0.37(2) 0.158(11) 0.069(14) 0.009(15) -0.06(2)
Cl3B 0.171(6) 0.216(8) 0.213(7) -0.001(6) 0.042(5) -0.012(6)
O9B 0.25(2) 0.36(3) 0.207(17) -0.088(19) 0.016(16) -0.06(2)
O10B 0.29(2) 0.243(18) 0.325(19) 0.188(16) -0.021(18) -0.044(17)
O11B 0.104(7) 0.087(6) 0.101(7) 0.027(5) 0.037(5) 0.004(5)
O12B 0.143(14) 0.35(3) 0.31(3) 0.01(2) 0.032(14) -0.021(16)
Cl3E 0.233(15) 0.205(14) 0.252(16) 0.072(13) -0.010(14) -0.025(13)
O9E 0.22(3) 0.14(2) 0.25(3) 0.09(2) -0.03(2) 0.00(2)
O10E 0.25(3) 0.21(2) 0.29(3) 0.03(2) 0.05(2) -0.03(2)
O11E 0.24(3) 0.18(3) 0.20(2) 0.08(2) 0.01(2) -0.03(2)
O12E 0.27(3) 0.26(3) 0.33(3) 0.18(3) -0.05(3) -0.01(2)
O1C 0.095(8) 0.057(6) 0.032(6) 0.000 0.000 0.022(7)
C1C 0.056(17) 0.041(15) 0.121(15) 0.000 0.000 -0.016(12)
C2C 0.103(11) 0.045(7) 0.101(10) -0.006(7) -0.012(9) 0.003(8)
O1D 0.13(2) 0.087(15) 0.120(17) -0.007(13) 0.047(17) -0.014(14)
C1D 0.104(18) 0.113(19) 0.17(2) -0.007(17) 0.017(17) 0.001(17)
C2D 0.12(3) 0.19(4) 0.20(4) 0.00(4) 0.04(3) -0.03(3)
C3D 0.05(2) 0.05(2) 0.135(18) -0.002(15) 0.001(16) 0.025(16)

loop_
_atom_type_symbol
_atom_type_description
_atom_type_scat_dispersion_real
_atom_type_scat_dispersion_imag
_atom_type_scat_source
C C 0.0033 0.0016 'International Tables Vol C Tables 4.2.6.8 and 6.1.1.4'
H H 0.0000 0.0000 'International Tables Vol C Tables 4.2.6.8 and 6.1.1.4'
N N 0.0064 0.0033 'International Tables Vol C Tables 4.2.6.8 and 6.1.1.4'
O O 0.0110 0.0060 'International Tables Vol C Tables 4.2.6.8 and 6.1.1.4'
Cl Cl 0.1472 0.1563 'International Tables Vol C Tables 4.2.6.8 and 6.1.1.4'
Cu Cu 0.3274 1.2407 'International Tables Vol C Tables 4.2.6.8 and 6.1.1.4'

loop_
_geom_angle_atom_site_label_1
_geom_angle_atom_site_label_2
_geom_angle_atom_site_label_3
_geom_angle
_geom_angle_site_symmetry_1
_geom_angle_site_symmetry_3
_geom_angle_publ_flag
N4 Cu1 N4 174.9(3) . 2_665 ?
N4 Cu1 O4A 88.3(2) . . ?
N4 Cu1 O4A 91.6(2) 2_665 . ?
N4 Cu1 O4A 91.6(2) . 2_665 ?
N4 Cu1 O4A 88.3(2) 2_665 2_665 ?
O4A Cu1 O4A 178.0(3) . 2_665 ?
N4 Cu1 O5A 92.54(16) . . ?
N4 Cu1 O5A 92.54(16) 2_665 . ?
O4A Cu1 O5A 91.00(15) . . ?
O4A Cu1 O5A 91.00(15) 2_665 . ?
C20 N2 C19 115.9(6) . . ?
C20 N2 Cu2 121.0(5) . . ?
C19 N2 Cu2 123.0(5) . . ?
C17 O2 C9 114.9(6) . . ?
C7 N1 C8 122.4(5) . . ?
C7 N1 H1 118.8 . . ?
C8 N1 H1 118.8 . . ?
O3A Cu2 O1A 169.4(3) . . ?
O3A Cu2 N6 90.6(2) . 2_665 ?
O1A Cu2 N6 87.9(2) . 2_665 ?
O3A Cu2 N2 89.3(2) . . ?
O1A Cu2 N2 90.8(2) . . ?
N6 Cu2 N2 172.6(2) 2_665 . ?
O3A Cu2 O2A 99.5(3) . . ?
O1A Cu2 O2A 91.0(3) . . ?
N6 Cu2 O2A 94.4(2) 2_665 . ?
N2 Cu2 O2A 92.8(2) . . ?
C23 N3 C24 123.4(6) . . ?
C23 N3 H3 118.3 . . ?
C24 N3 H3 118.3 . . ?
C38 N4 C37 117.7(6) . . ?
C38 N4 Cu1 121.5(5) . . ?
C37 N4 Cu1 120.8(5) . . ?
C39 N5 C40 123.3(5) . . ?
C39 N5 H5 118.4 . . ?
C40 N5 H5 118.4 . . ?
C33 O5 C25 117.7(5) . . ?
C53 N6 C54 114.9(6) . . ?
C53 N6 Cu2 122.5(5) . 2_665 ?
C54 N6 Cu2 122.1(4) . 2_665 ?
C49 O8 C41 118.1(6) . . ?
O4B Cl1B O1B 113.6(4) . . ?
O4B Cl1B O2B 113.8(5) . . ?
O1B Cl1B O2B 113.5(4) . . ?
O4B Cl1B O3B 103.5(7) . . ?
O1B Cl1B O3B 104.6(5) . . ?
O2B Cl1B O3B 106.6(5) . . ?
O5B Cl2B O7B 119.0(11) . . ?
O5B Cl2B O6B 112.9(10) . . ?
O7B Cl2B O6B 99.0(10) . . ?
O5B Cl2B O8B 107.0(11) . . ?
O7B Cl2B O8B 111.5(16) . . ?
O6B Cl2B O8B 106.7(12) . . ?
C6 C1 C2 121.6(6) . . ?
C6 C1 H1Z 119.2 . . ?
C2 C1 H1Z 119.2 . . ?
C1 C2 C3 118.2(5) . . ?
C1 C2 C23 117.9(6) . . ?
C3 C2 C23 123.8(5) . . ?
C4 C3 C2 121.4(5) . . ?
C4 C3 H3Z 119.3 . . ?
C2 C3 H3Z 119.3 . . ?
C3 C4 C5 118.9(6) . . ?
C3 C4 C39 118.9(5) . . ?
C5 C4 C39 122.2(5) . . ?
C6 C5 C4 120.2(5) . . ?
C6 C5 H5A 119.9 . . ?
C4 C5 H5A 119.9 . . ?
C1 C6 C5 119.6(6) . . ?
C1 C6 C7 123.6(6) . . ?
C5 C6 C7 116.9(5) . . ?
O1 C7 N1 121.9(6) . . ?
O1 C7 C6 121.8(6) . . ?
N1 C7 C6 116.3(5) . . ?
N1 C8 C12 113.1(6) . . ?
N1 C8 C9 114.3(6) . . ?
C12 C8 C9 103.9(6) . . ?
N1 C8 H8 108.4 . . ?
C12 C8 H8 108.4 . . ?
C9 C8 H8 108.4 . . ?
O2 C9 C8 108.4(5) . . ?
O2 C9 C10 105.0(6) . . ?
C8 C9 C10 105.1(6) . . ?
O2 C9 H9 112.6 . . ?
C8 C9 H9 112.6 . . ?
C10 C9 H9 112.6 . . ?
C11 C10 C9 103.2(6) . . ?
C11 C10 H10A 111.1 . . ?
C9 C10 H10A 111.1 . . ?
C11 C10 H10B 111.1 . . ?
C9 C10 H10B 111.1 . . ?
H10A C10 H10B 109.1 . . ?
C16 C11 C12 120.2(8) . . ?
C16 C11 C10 128.2(8) . . ?
C12 C11 C10 111.6(7) . . ?
C13 C12 C11 121.7(8) . . ?
C13 C12 C8 128.4(8) . . ?
C11 C12 C8 109.9(7) . . ?
C14 C13 C12 119.6(10) . . ?
C14 C13 H13 120.2 . . ?
C12 C13 H13 120.2 . . ?
C13 C14 C15 119.5(10) . . ?
C13 C14 H14 120.2 . . ?
C15 C14 H14 120.2 . . ?
C16 C15 C14 119.8(10) . . ?
C16 C15 H15 120.1 . . ?
C14 C15 H15 120.1 . . ?
C11 C16 C15 118.7(9) . . ?
C11 C16 H16 120.7 . . ?
C15 C16 H16 120.7 . . ?
O3 C17 O2 123.0(7) . . ?
O3 C17 C18 125.5(7) . . ?
O2 C17 C18 111.4(7) . . ?
C19 C18 C22 117.2(7) . . ?
C19 C18 C17 118.5(7) . . ?
C22 C18 C17 124.3(7) . . ?
N2 C19 C18 124.6(7) . . ?
N2 C19 H19 117.7 . . ?
C18 C19 H19 117.7 . . ?
N2 C20 C21 123.1(7) . . ?
N2 C20 H20 118.5 . . ?
C21 C20 H20 118.5 . . ?
C22 C21 C20 120.0(8) . . ?
C22 C21 H21 120.0 . . ?
C20 C21 H21 120.0 . . ?
C21 C22 C18 119.2(7) . . ?
C21 C22 H22 120.4 . . ?
C18 C22 H22 120.4 . . ?
O4 C23 N3 122.3(6) . . ?
O4 C23 C2 120.8(6) . . ?
N3 C23 C2 116.9(6) . . ?
N3 C24 C28 113.0(6) . . ?
N3 C24 C25 115.0(6) . . ?
C28 C24 C25 103.0(6) . . ?
N3 C24 H24 108.5 . . ?
C28 C24 H24 108.5 . . ?
C25 C24 H24 108.5 . . ?
O5 C25 C26 106.1(6) . . ?
O5 C25 C24 107.1(5) . . ?
C26 C25 C24 105.9(7) . . ?
O5 C25 H25 112.4 . . ?
C26 C25 H25 112.4 . . ?
C24 C25 H25 112.4 . . ?
C25 C26 C27 103.1(7) . . ?
C25 C26 H26A 111.2 . . ?
C27 C26 H26A 111.2 . . ?
C25 C26 H26B 111.2 . . ?
C27 C26 H26B 111.2 . . ?
H26A C26 H26B 109.1 . . ?
C28 C27 C32 122.2(9) . . ?
C28 C27 C26 110.4(7) . . ?
C32 C27 C26 127.4(8) . . ?
C29 C28 C27 120.9(7) . . ?
C29 C28 C24 128.8(7) . . ?
C27 C28 C24 110.3(7) . . ?
C28 C29 C30 119.6(9) . . ?
C28 C29 H29 120.2 . . ?
C30 C29 H29 120.2 . . ?
C29 C30 C31 118.7(10) . . ?
C29 C30 H30 120.7 . . ?
C31 C30 H30 120.7 . . ?
C32 C31 C30 121.9(8) . . ?
C32 C31 H31 119.1 . . ?
C30 C31 H31 119.1 . . ?
C27 C32 C31 116.5(9) . . ?
C27 C32 H32 121.7 . . ?
C31 C32 H32 121.7 . . ?
O6 C33 O5 123.6(7) . . ?
O6 C33 C34 122.1(6) . . ?
O5 C33 C34 114.3(6) . . ?
C38 C34 C35 118.1(6) . . ?
C38 C34 C33 120.9(6) . . ?
C35 C34 C33 121.0(6) . . ?
C36 C35 C34 118.4(7) . . ?
C36 C35 H35 120.8 . . ?
C34 C35 H35 120.8 . . ?
C37 C36 C35 119.5(7) . . ?
C37 C36 H36 120.3 . . ?
C35 C36 H36 120.3 . . ?
C36 C37 N4 123.0(7) . . ?
C36 C37 H37 118.5 . . ?
N4 C37 H37 118.5 . . ?
N4 C38 C34 123.3(6) . . ?
N4 C38 H38 118.4 . . ?
C34 C38 H38 118.4 . . ?
O7 C39 N5 121.6(6) . . ?
O7 C39 C4 120.4(5) . . ?
N5 C39 C4 118.1(5) . . ?
N5 C40 C41 114.7(6) . . ?
N5 C40 C44 112.4(6) . . ?
C41 C40 C44 102.2(6) . . ?
N5 C40 H40 109.1 . . ?
C41 C40 H40 109.1 . . ?
C44 C40 H40 109.1 . . ?
O8 C41 C40 109.9(6) . . ?
O8 C41 C42 105.3(6) . . ?
C40 C41 C42 106.1(7) . . ?
O8 C41 H41 111.7 . . ?
C40 C41 H41 111.7 . . ?
C42 C41 H41 111.7 . . ?
C41 C42 C43 102.7(7) . . ?
C41 C42 H42A 111.2 . . ?
C43 C42 H42A 111.2 . . ?
C41 C42 H42B 111.2 . . ?
C43 C42 H42B 111.2 . . ?
H42A C42 H42B 109.1 . . ?
C44 C43 C48 121.5(10) . . ?
C44 C43 C42 110.1(7) . . ?
C48 C43 C42 128.4(9) . . ?
C43 C44 C45 119.0(7) . . ?
C43 C44 C40 111.7(8) . . ?
C45 C44 C40 129.0(7) . . ?
C46 C45 C44 118.4(10) . . ?
C46 C45 H45 120.8 . . ?
C44 C45 H45 120.8 . . ?
C45 C46 C47 119.6(12) . . ?
C45 C46 H46 120.2 . . ?
C47 C46 H46 120.2 . . ?
C48 C47 C46 120.9(11) . . ?
C48 C47 H47 119.5 . . ?
C46 C47 H47 119.5 . . ?
C47 C48 C43 120.4(12) . . ?
C47 C48 H48 119.8 . . ?
C43 C48 H48 119.8 . . ?
O9 C49 O8 122.3(7) . . ?
O9 C49 C50 125.8(7) . . ?
O8 C49 C50 111.8(6) . . ?
C54 C50 C51 119.1(7) . . ?
C54 C50 C49 117.6(7) . . ?
C51 C50 C49 123.0(7) . . ?
C52 C51 C50 120.3(8) . . ?
C52 C51 H51 119.9 . . ?
C50 C51 H51 119.9 . . ?
C53 C52 C51 117.7(8) . . ?
C53 C52 H52 121.1 . . ?
C51 C52 H52 121.1 . . ?
N6 C53 C52 125.5(8) . . ?
N6 C53 H53 117.3 . . ?
C52 C53 H53 117.3 . . ?
C50 C54 N6 122.5(6) . . ?
C50 C54 H54 118.8 . . ?
N6 C54 H54 118.8 . . ?
O11B Cl3B O9B 101.0(13) . . ?
O11B Cl3B O10B 94.1(11) . . ?
O9B Cl3B O10B 147(2) . . ?
O11B Cl3B O12B 113.5(14) . . ?
O9B Cl3B O12B 94.3(18) . . ?
O10B Cl3B O12B 106.1(19) . . ?
O11E Cl3E O9E 112.4(11) . . ?
O11E Cl3E O10E 111.4(12) . . ?
O9E Cl3E O10E 108.0(11) . . ?
O11E Cl3E O12E 109.8(11) . . ?
O9E Cl3E O12E 108.0(11) . . ?
O10E Cl3E O12E 107.2(11) . . ?
O1C C1C C2C 124.1(8) . . ?
O1C C1C C2C 124.1(8) . 2_665 ?
C2C C1C C2C 111.8(15) . 2_665 ?
C1C C2C H2CA 109.5 . . ?
C1C C2C H2CB 109.5 . . ?
H2CA C2C H2CB 109.5 . . ?
C1C C2C H2CC 109.5 . . ?
H2CA C2C H2CC 109.5 . . ?
H2CB C2C H2CC 109.5 . . ?
O1D C1D C2D 119.3(17) . . ?
O1D C1D C3D 119.9(18) . . ?
C2D C1D C3D 121(3) . . ?
C1D C2D H2D1 109.5 . . ?
C1D C2D H2D2 109.5 . . ?
H2D1 C2D H2D2 109.5 . . ?
C1D C2D H2D3 109.5 . . ?
H2D1 C2D H2D3 109.5 . . ?
H2D2 C2D H2D3 109.5 . . ?
C1D C3D H3D1 109.5 . . ?
C1D C3D H3D2 109.5 . . ?
H3D1 C3D H3D2 109.5 . . ?
C1D C3D H3D3 109.5 . . ?
H3D1 C3D H3D3 109.5 . . ?
H3D2 C3D H3D3 109.5 . . ?

loop_
_geom_bond_atom_site_label_1
_geom_bond_atom_site_label_2
_geom_bond_distance
_geom_bond_site_symmetry_2
_geom_bond_publ_flag
Cu1 N4 1.986(6) . ?
Cu1 N4 1.986(6) 2_665 ?
Cu1 O4A 2.001(4) . ?
Cu1 O4A 2.001(4) 2_665 ?
Cu1 O5A 2.381(6) . ?
N2 C20 1.334(10) . ?
N2 C19 1.348(9) . ?
N2 Cu2 1.990(6) . ?
O2 C17 1.399(9) . ?
O2 C9 1.445(8) . ?
N1 C7 1.353(9) . ?
N1 C8 1.432(9) . ?
N1 H1 0.8700 . ?
O1 C7 1.224(7) . ?
Cu2 O3A 1.949(5) . ?
Cu2 O1A 1.960(6) . ?
Cu2 N6 1.982(6) 2_665 ?
Cu2 O2A 2.248(6) . ?
N3 C23 1.327(9) . ?
N3 C24 1.438(8) . ?
N3 H3 0.8700 . ?
O3 C17 1.185(9) . ?
N4 C38 1.340(8) . ?
N4 C37 1.361(9) . ?
O4 C23 1.209(8) . ?
N5 C39 1.336(8) . ?
N5 C40 1.460(9) . ?
N5 H5 0.8700 . ?
O5 C33 1.323(8) . ?
O5 C25 1.465(8) . ?
N6 C53 1.339(10) . ?
N6 C54 1.384(9) . ?
O6 C33 1.239(9) . ?
O7 C39 1.247(8) . ?
O8 C49 1.386(9) . ?
O8 C41 1.433(9) . ?
O9 C49 1.195(9) . ?
Cl1B O4B 1.366(6) . ?
Cl1B O1B 1.412(6) . ?
Cl1B O2B 1.413(6) . ?
Cl1B O3B 1.521(9) . ?
Cl2B O5B 1.339(8) . ?
Cl2B O7B 1.348(14) . ?
Cl2B O6B 1.360(12) . ?
Cl2B O8B 1.378(16) . ?
C1 C6 1.374(9) . ?
C1 C2 1.391(9) . ?
C1 H1Z 0.9400 . ?
C2 C3 1.402(9) . ?
C2 C23 1.496(8) . ?
C3 C4 1.375(9) . ?
C3 H3Z 0.9400 . ?
C4 C5 1.411(9) . ?
C4 C39 1.475(9) . ?
C5 C6 1.390(9) . ?
C5 H5A 0.9400 . ?
C6 C7 1.475(9) . ?
C8 C12 1.523(12) . ?
C8 C9 1.532(10) . ?
C8 H8 0.9900 . ?
C9 C10 1.559(11) . ?
C9 H9 0.9900 . ?
C10 C11 1.507(12) . ?
C10 H10A 0.9800 . ?
C10 H10B 0.9800 . ?
C11 C16 1.356(12) . ?
C11 C12 1.382(11) . ?
C12 C13 1.366(12) . ?
C13 C14 1.314(14) . ?
C13 H13 0.9400 . ?
C14 C15 1.451(17) . ?
C14 H14 0.9400 . ?
C15 C16 1.366(15) . ?
C15 H15 0.9400 . ?
C16 H16 0.9400 . ?
C17 C18 1.473(11) . ?
C18 C19 1.354(10) . ?
C18 C22 1.416(11) . ?
C19 H19 0.9400 . ?
C20 C21 1.381(11) . ?
C20 H20 0.9400 . ?
C21 C22 1.319(11) . ?
C21 H21 0.9400 . ?
C22 H22 0.9400 . ?
C24 C28 1.520(11) . ?
C24 C25 1.559(11) . ?
C24 H24 0.9900 . ?
C25 C26 1.506(10) . ?
C25 H25 0.9900 . ?
C26 C27 1.549(14) . ?
C26 H26A 0.9800 . ?
C26 H26B 0.9800 . ?
C27 C28 1.377(11) . ?
C27 C32 1.390(12) . ?
C28 C29 1.364(13) . ?
C29 C30 1.395(13) . ?
C29 H29 0.9400 . ?
C30 C31 1.409(16) . ?
C30 H30 0.9400 . ?
C31 C32 1.395(15) . ?
C31 H31 0.9400 . ?
C32 H32 0.9400 . ?
C33 C34 1.451(10) . ?
C34 C38 1.358(10) . ?
C34 C35 1.430(10) . ?
C35 C36 1.372(11) . ?
C35 H35 0.9400 . ?
C36 C37 1.354(11) . ?
C36 H36 0.9400 . ?
C37 H37 0.9400 . ?
C38 H38 0.9400 . ?
C40 C41 1.512(11) . ?
C40 C44 1.519(10) . ?
C40 H40 0.9900 . ?
C41 C42 1.528(10) . ?
C41 H41 0.9900 . ?
C42 C43 1.531(14) . ?
C42 H42A 0.9800 . ?
C42 H42B 0.9800 . ?
C43 C44 1.339(12) . ?
C43 C48 1.374(13) . ?
C44 C45 1.409(13) . ?
C45 C46 1.358(14) . ?
C45 H45 0.9400 . ?
C46 C47 1.409(18) . ?
C46 H46 0.9400 . ?
C47 C48 1.283(18) . ?
C47 H47 0.9400 . ?
C48 H48 0.9400 . ?
C49 C50 1.482(11) . ?
C50 C54 1.349(10) . ?
C50 C51 1.366(11) . ?
C51 C52 1.361(12) . ?
C51 H51 0.9400 . ?
C52 C53 1.344(12) . ?
C52 H52 0.9400 . ?
C53 H53 0.9400 . ?
C54 H54 0.9400 . ?
Cl3B O11B 1.475(11) . ?
Cl3B O9B 1.506(13) . ?
Cl3B O10B 1.517(13) . ?
Cl3B O12B 1.535(13) . ?
Cl3E O11E 1.464(12) . ?
Cl3E O9E 1.505(13) . ?
Cl3E O10E 1.515(12) . ?
Cl3E O12E 1.525(13) . ?
O1C C1C 1.212(13) . ?
C1C C2C 1.506(10) . ?
C1C C2C 1.506(10) 2_665 ?
C2C H2CA 0.9700 . ?
C2C H2CB 0.9700 . ?
C2C H2CC 0.9700 . ?
O1D C1D 1.221(14) . ?
C1D C2D 1.510(14) . ?
C1D C3D 1.512(14) . ?
C2D H2D1 0.9700 . ?
C2D H2D2 0.9700 . ?
C2D H2D3 0.9700 . ?
C3D H3D1 0.9700 . ?
C3D H3D2 0.9700 . ?
C3D H3D3 0.9700 . ?
